data_4300958
loop_
_publ_author_name
'Tang, Yongjun'
'Kassel, W. Scott'
'Zakharov, Lev N.'
'Rheingold, Arnold L.'
'Kemp, Richard A.'

_publ_section_title
;
 Insertion Reactions of Carbon Dioxide into Zn--N Bonds: Syntheses and
 Structures of Tetrameric and Dimeric Alkylzinc Carbamato Complexes
;
_journal_coden_ASTM INOCAJ
_journal_issue 2
_journal_name_full 'Inorganic Chemistry'
_journal_page_first 359
_journal_page_last 364
_journal_paper_doi 10.1021/ic048830r
_journal_volume 44
_journal_year 2005
_chemical_formula_sum 'C28 H52 N4 O8 Zn4'
_chemical_formula_weight 834.22
_space_group_IT_number 86
_symmetry_cell_setting tetragonal
_symmetry_space_group_name_Hall '-P 4bc'
_symmetry_space_group_name_H-M 'P 42/n :2'
_cell_angle_alpha 90.00
_cell_angle_beta 90.00
_cell_angle_gamma 90.00
_cell_formula_units_Z 2
_cell_length_a 14.3865(4)
_cell_length_b 14.3865(4)
_cell_length_c 8.8462(5)
_cell_measurement_temperature 213(2)
_cell_volume 1830.91(13)
_diffrn_ambient_temperature 213(2)
_exptl_crystal_density_diffrn 1.513
_cod_duplicate_entry 4308383
_cod_depositor_comments
;
The following automatic conversions were performed:
'_symmetry_cell_setting' value 'Tetragonal' changed to 'tetragonal'
according to '/home/saulius/struct/CIF-dictionaries/cif_core.dic'
dictionary named 'cif_core.dic' version 2.4.1 from 2010-06-29.

Automatic conversion script
Id: cif_fix_enum 1527 2010-12-29 10:47:43Z saulius 
;
_cod_original_sg_symbol_H-M 'P 42/n'
_cod_database_code 4300958

loop_
_symmetry_equiv_pos_as_xyz
'x, y, z'
'-x+1/2, -y+1/2, z'
'-y, x+1/2, z+1/2'
'y+1/2, -x, z+1/2'
'-x, -y, -z'
'x-1/2, y-1/2, -z'
'y, -x-1/2, -z-1/2'
'-y-1/2, x, -z-1/2'

loop_
_atom_site_label
_atom_site_type_symbol
_atom_site_fract_x
_atom_site_fract_y
_atom_site_fract_z
_atom_site_U_iso_or_equiv
_atom_site_adp_type
_atom_site_occupancy
_atom_site_symmetry_multiplicity
_atom_site_calc_flag
_atom_site_refinement_flags
_atom_site_disorder_assembly
_atom_site_disorder_group
Zn1 Zn 0.612372(13) 0.705536(14) 0.35734(2) 0.03129(9) Uani 1 1 d . . .
O1 O 0.63574(8) 0.76209(8) 0.14565(13) 0.0316(3) Uani 1 1 d . . .
O2 O 0.68801(9) 0.64115(9) 0.01082(15) 0.0426(3) Uani 1 1 d . . .
N1 N 0.56012(12) 0.71613(12) -0.06540(19) 0.0445(4) Uani 1 1 d . . .
C1 C 0.49779(15) 0.63389(17) 0.3758(3) 0.0466(5) Uani 1 1 d . . .
C2 C 0.63003(12) 0.70543(12) 0.0317(2) 0.0326(4) Uani 1 1 d . . .
C3 C 0.54719(17) 0.6552(2) -0.1950(3) 0.0562(6) Uani 1 1 d . . .
C4 C 0.4555(2) 0.6056(2) -0.1853(3) 0.0651(7) Uani 1 1 d . . .
C5 C 0.37604(19) 0.6732(2) -0.1662(4) 0.0646(7) Uani 1 1 d . . .
C6 C 0.39282(16) 0.73583(18) -0.0311(3) 0.0525(5) Uani 1 1 d . . .
C7 C 0.48565(14) 0.78391(15) -0.0435(3) 0.0455(5) Uani 1 1 d . . .
H1A H 0.451(3) 0.671(3) 0.399(4) 0.120(14) Uiso 1 1 d . . .
H1B H 0.5020(19) 0.582(2) 0.442(3) 0.073(8) Uiso 1 1 d . . .
H1C H 0.476(2) 0.611(2) 0.283(4) 0.087(10) Uiso 1 1 d . . .
H3A H 0.597(2) 0.6189(19) -0.201(3) 0.066(8) Uiso 1 1 d . . .
H3B H 0.548(2) 0.690(2) -0.286(4) 0.077(9) Uiso 1 1 d . . .
H4A H 0.450(2) 0.568(2) -0.277(3) 0.086(9) Uiso 1 1 d . . .
H4B H 0.4550(17) 0.5658(18) -0.103(3) 0.053(7) Uiso 1 1 d . . .
H5A H 0.369(2) 0.711(2) -0.260(4) 0.076(9) Uiso 1 1 d . . .
H5B H 0.322(2) 0.640(2) -0.150(3) 0.072(9) Uiso 1 1 d . . .
H6A H 0.3910(16) 0.6985(17) 0.051(3) 0.050(7) Uiso 1 1 d . . .
H6B H 0.3451(18) 0.7819(16) -0.027(3) 0.053(6) Uiso 1 1 d . . .
H7A H 0.4971(16) 0.8195(16) 0.041(3) 0.049(6) Uiso 1 1 d . . .
H7B H 0.488(2) 0.826(2) -0.131(3) 0.068(8) Uiso 1 1 d . . .

loop_
_atom_site_aniso_label
_atom_site_aniso_U_11
_atom_site_aniso_U_22
_atom_site_aniso_U_33
_atom_site_aniso_U_23
_atom_site_aniso_U_13
_atom_site_aniso_U_12
Zn1 0.02814(12) 0.02956(12) 0.03618(14) -0.00369(7) 0.00254(8) -0.00582(7)
O1 0.0324(6) 0.0302(6) 0.0322(6) -0.0038(5) -0.0019(5) -0.0013(5)
O2 0.0392(7) 0.0450(7) 0.0436(7) -0.0127(6) -0.0128(6) 0.0172(6)
N1 0.0403(9) 0.0491(10) 0.0442(9) -0.0166(7) -0.0153(7) 0.0188(7)
C1 0.0356(11) 0.0405(11) 0.0638(14) 0.0044(10) -0.0018(9) -0.0121(9)
C2 0.0300(8) 0.0342(9) 0.0337(9) -0.0027(7) -0.0015(7) 0.0032(6)
C3 0.0515(13) 0.0725(16) 0.0445(12) -0.0241(12) -0.0174(10) 0.0226(12)
C4 0.0781(19) 0.0568(15) 0.0603(15) -0.0212(13) -0.0164(14) 0.0016(13)
C5 0.0439(13) 0.0746(18) 0.0753(18) -0.0133(14) -0.0099(12) -0.0082(12)
C6 0.0438(12) 0.0546(13) 0.0590(14) -0.0030(11) -0.0011(10) 0.0091(10)
C7 0.0367(10) 0.0416(11) 0.0583(13) -0.0087(10) -0.0116(9) 0.0146(8)

loop_
_geom_bond_atom_site_label_1
_geom_bond_atom_site_label_2
_geom_bond_distance
_geom_bond_site_symmetry_2
_geom_bond_publ_flag
Zn1 C1 1.951(2) . ?
Zn1 O2 1.9691(12) 7_576 ?
Zn1 O1 2.0665(12) 8_756 ?
Zn1 O1 2.0693(12) . ?
O1 C2 1.299(2) . ?
O1 Zn1 2.0665(12) 7_576 ?
O2 C2 1.259(2) . ?
O2 Zn1 1.9691(12) 8_756 ?
N1 C2 1.331(2) . ?
N1 C3 1.455(3) . ?
N1 C7 1.462(2) . ?
C1 H1A 0.89(4) . ?
C1 H1B 0.95(3) . ?
C1 H1C 0.94(3) . ?
C3 C4 1.503(4) . ?
C3 H3A 0.89(3) . ?
C3 H3B 0.95(3) . ?
C4 C5 1.510(4) . ?
C4 H4A 0.98(3) . ?
C4 H4B 0.93(3) . ?
C5 C6 1.516(4) . ?
C5 H5A 0.99(3) . ?
C5 H5B 0.92(3) . ?
C6 C7 1.508(3) . ?
C6 H6A 0.90(3) . ?
C6 H6B 0.95(2) . ?
C7 H7A 0.92(2) . ?
C7 H7B 0.98(3) . ?
